data_1529795
loop_
_publ_author_name
'Day, P.'
'Rosseinsky, M.J.'
'Prassides, K.'
'Soper, A.'
'Moze, O.'
'David, W.I.F.'

_publ_section_title
;
 Temperature dependence of the crystal structure of the ceramic
 superconductor La1.85 Sr.15 Cu O4: a powder neutron diffraction study
;
_journal_name_full 'Journal of Physics C'
_journal_page_first 429
_journal_page_last 434
_journal_volume 20
_journal_year 1987
_chemical_formula_sum 'Cu La1.85 O3.6 Sr0.15'
_chemical_name_systematic 'La1.85 Sr.15 Cu O3.6'
_space_group_IT_number 139
_symmetry_space_group_name_Hall '-I 4 2'
_symmetry_space_group_name_H-M 'I 4/m m m'
_cell_angle_alpha 90
_cell_angle_beta 90
_cell_angle_gamma 90
_cell_formula_units_Z 2
_cell_length_a 3.7748
_cell_length_b 3.7748
_cell_length_c 13.2213
_cell_volume 188.392
_citation_journal_id_ASTM JPSOAW
_cod_data_source_file Day_JPSOAW_1987_1554.cif
_cod_data_source_block Cu1La1.85O3.6Sr0.15
_cod_original_cell_volume 188.3918
_cod_original_formula_sum 'Cu1 La1.85 O3.6 Sr0.15'
_cod_database_code 1529795

loop_
_symmetry_equiv_pos_as_xyz
x,y,z
-y,x,z
-x,-y,z
y,-x,z
x,-y,-z
y,x,-z
-x,y,-z
-y,-x,-z
-x,-y,-z
y,-x,-z
x,y,-z
-y,x,-z
-x,y,z
-y,-x,z
x,-y,z
y,x,z
x+1/2,y+1/2,z+1/2
-y+1/2,x+1/2,z+1/2
-x+1/2,-y+1/2,z+1/2
y+1/2,-x+1/2,z+1/2
x+1/2,-y+1/2,-z+1/2
y+1/2,x+1/2,-z+1/2
-x+1/2,y+1/2,-z+1/2
-y+1/2,-x+1/2,-z+1/2
-x+1/2,-y+1/2,-z+1/2
y+1/2,-x+1/2,-z+1/2
x+1/2,y+1/2,-z+1/2
-y+1/2,x+1/2,-z+1/2
-x+1/2,y+1/2,z+1/2
-y+1/2,-x+1/2,z+1/2
x+1/2,-y+1/2,z+1/2
y+1/2,x+1/2,z+1/2

loop_
_atom_site_label
_atom_site_type_symbol
_atom_site_fract_x
_atom_site_fract_y
_atom_site_fract_z
_atom_site_occupancy
_atom_site_U_iso_or_equiv
O1 O-2 0 0 0.1819 0.91 0.0
Cu1 Cu+1 0 0 0 1 0.0
O2 O-2 0 0.5 0 0.89 0.0
Sr1 Sr+2 0 0 0.3611 0.075 0.0
La1 La+3 0 0 0.3611 0.925 0.0
